data_4123367
loop_
_publ_author_name
'Brines, Lisa M.'
'Coggins, Michael K.'
'Poon, Penny Chaau Yan'
'Toledo, Santiago'
'Kaminsky, Werner'
'Kirk, Martin L.'
'Kovacs, Julie A.'

_publ_section_title
;
 Water-Soluble Fe(II)-H2O Complex with a Weak O-H Bond Transfers a
 Hydrogen Atom via an Observable Monomeric Fe(III)-OH.
;
_journal_issue 6
_journal_name_full 'Journal of the American Chemical Society'
_journal_page_first 2253
_journal_page_last 2264
_journal_paper_doi 10.1021/ja5068405
_journal_volume 137
_journal_year 2015
_chemical_formula_moiety 'C22 H42 Fe2 N8 O3, 2(C F3 O3 S)'
_chemical_formula_sum 'C24 H42 F6 Fe2 N8 O9 S2'
_chemical_formula_weight 876.48
_chemical_name_common brines06
_chemical_name_systematic brines06
_space_group_IT_number 199
_symmetry_cell_setting cubic
_symmetry_Int_Tables_number 199
_symmetry_space_group_name_Hall 'I 2b 2c 3'
_symmetry_space_group_name_H-M 'I 21 3'
_atom_sites_solution_hydrogens geom
_atom_sites_solution_primary direct
_atom_sites_solution_secondary difmap
_audit_creation_method SHELXL-97
_cell_angle_alpha 90.00
_cell_angle_beta 90.00
_cell_angle_gamma 90.00
_cell_formula_units_Z 12
_cell_length_a 22.6100(5)
_cell_length_b 22.6100(5)
_cell_length_c 22.6100(5)
_cell_measurement_reflns_used 2897
_cell_measurement_temperature 130(2)
_cell_volume 11558.5(4)
_computing_cell_refinement 'HKL Scalepack (Otwinowski & Minor 1997)'
_computing_data_collection KappaCCD
_computing_data_reduction 'HKL Scalepack (Otwinowski & Minor 1997)'
_computing_molecular_graphics 'maXus, Zortep'
_computing_publication_material 'SHELXL-97 (Sheldrick, 1997)'
_computing_structure_refinement 'SHELXL-97 (Sheldrick, 1997)'
_computing_structure_solution SIR97
_diffrn_ambient_temperature 130(2)
_diffrn_measured_fraction_theta_full 0.990
_diffrn_measured_fraction_theta_max 0.888
_diffrn_measurement_device_type 'Nonius KappaCCD'
_diffrn_measurement_method '\f and \w scans'
_diffrn_radiation_monochromator graphite
_diffrn_radiation_source 'fine-focus sealed tube'
_diffrn_radiation_type MoK\a
_diffrn_radiation_wavelength 0.71073
_diffrn_reflns_av_R_equivalents 0.069
_diffrn_reflns_av_sigmaI/netI 0.0628
_diffrn_reflns_limit_h_max 31
_diffrn_reflns_limit_h_min -31
_diffrn_reflns_limit_k_max 31
_diffrn_reflns_limit_k_min -31
_diffrn_reflns_limit_l_max 31
_diffrn_reflns_limit_l_min -31
_diffrn_reflns_number 4752
_diffrn_reflns_theta_full 25.00
_diffrn_reflns_theta_max 29.87
_diffrn_reflns_theta_min 1.27
_exptl_absorpt_coefficient_mu 0.945
_exptl_absorpt_correction_T_max 0.7912
_exptl_absorpt_correction_T_min 0.6979
_exptl_absorpt_correction_type multi-scan
_exptl_absorpt_process_details HKL2000
_exptl_crystal_colour black
_exptl_crystal_density_diffrn 1.511
_exptl_crystal_density_method 'not measured'
_exptl_crystal_description prism
_exptl_crystal_F_000 5424
_exptl_crystal_size_max 0.41
_exptl_crystal_size_mid 0.30
_exptl_crystal_size_min 0.26
_refine_diff_density_max 0.469
_refine_diff_density_min -0.601
_refine_diff_density_rms 0.082
_refine_ls_abs_structure_details 'Flack H D (1983), Acta Cryst. A39, 876-881'
_refine_ls_abs_structure_Flack -0.03(2)
_refine_ls_extinction_method none
_refine_ls_goodness_of_fit_ref 1.016
_refine_ls_hydrogen_treatment constr
_refine_ls_matrix_type full
_refine_ls_number_parameters 234
_refine_ls_number_reflns 4752
_refine_ls_number_restraints 3
_refine_ls_restrained_S_all 1.016
_refine_ls_R_factor_all 0.0925
_refine_ls_R_factor_gt 0.0521
_refine_ls_shift/su_max 0.000
_refine_ls_shift/su_mean 0.000
_refine_ls_structure_factor_coef Fsqd
_refine_ls_weighting_details 'calc w=1/[\s^2^(Fo^2^)+(0.0853P)^2^+0.9505P] where P=(Fo^2^+2Fc^2^)/3'
_refine_ls_weighting_scheme calc
_refine_ls_wR_factor_gt 0.1192
_refine_ls_wR_factor_ref 0.1399
_reflns_number_gt 3271
_reflns_number_total 4752
_reflns_threshold_expression >2sigma(I)
_cod_data_source_file ja5068405_si_004.cif
_cod_data_source_block shelxl
_cod_depositor_comments
;
The following automatic conversions were performed:

'_symmetry_cell_setting' value 'Cubic' changed to 'cubic' according
to
/usr/data/users/saulius/crontab/automatic-downloads/rss-feeds/ACS/lib/dictionaries/cif_core.dic
dictionary named 'cif_core.dic' version 2.4.2 from 2011-04-26.

Automatic conversion script
Id: cif_fix_values 3008 2015-01-20 13:52:24Z robertas 

 Adding full bibliography for 4123366--4123368.cif.
;
_cod_original_sg_symbol_H-M 'I 21 3        '
_cod_database_code 4123367

loop_
_symmetry_equiv_pos_as_xyz
'x, y, z'
'-x, -y+1/2, z'
'x, -y, -z+1/2'
'-x+1/2, y, -z'
'z, x, y'
'y, z, x'
'-z, -x+1/2, y'
'-y+1/2, z, -x'
'z, -x, -y+1/2'
'-y, -z+1/2, x'
'-z+1/2, x, -y'
'y, -z, -x+1/2'
'x+1/2, y+1/2, z+1/2'
'-x+1/2, -y+1, z+1/2'
'x+1/2, -y+1/2, -z+1'
'-x+1, y+1/2, -z+1/2'
'z+1/2, x+1/2, y+1/2'
'y+1/2, z+1/2, x+1/2'
'-z+1/2, -x+1, y+1/2'
'-y+1, z+1/2, -x+1/2'
'z+1/2, -x+1/2, -y+1'
'-y+1/2, -z+1, x+1/2'
'-z+1, x+1/2, -y+1/2'
'y+1/2, -z+1/2, -x+1'

loop_
_atom_site_label
_atom_site_type_symbol
_atom_site_fract_x
_atom_site_fract_y
_atom_site_fract_z
_atom_site_U_iso_or_equiv
_atom_site_adp_type
_atom_site_occupancy
_atom_site_symmetry_multiplicity
_atom_site_calc_flag
_atom_site_refinement_flags
Fe1 Fe 0.29788(2) 0.33658(2) 0.05550(2) 0.03156(16) Uani 1 1 d .
S1 S 0.47056(5) 0.52944(5) 0.02944(5) 0.0400(4) Uani 1 3 d SU
S2 S 0.28631(5) 0.28631(5) 0.28631(5) 0.0489(5) Uani 1 3 d S
S3 S 0.15747(5) 0.15747(5) 0.15747(5) 0.0449(4) Uani 1 3 d S
F1 F 0.56842(14) 0.50931(18) -0.02726(19) 0.0842(11) Uani 1 1 d .
F2 F 0.38093(18) 0.3036(2) 0.3466(2) 0.1076(16) Uani 1 1 d .
F3 F 0.05793(16) 0.1358(2) 0.1027(2) 0.0956(13) Uani 1 1 d .
O1 O 0.24773(12) 0.39787(12) 0.08558(12) 0.0355(6) Uani 1 1 d .
O2 O 0.2500 0.30422(18) 0.0000 0.0379(9) Uani 1 2 d S
O3 O 0.41742(15) 0.49506(16) 0.03526(18) 0.0573(9) Uani 1 1 d U
O4 O 0.23755(16) 0.3233(2) 0.2730(2) 0.0852(14) Uani 1 1 d .
O5 O 0.15943(16) 0.21208(15) 0.12487(15) 0.0531(8) Uani 1 1 d .
N1 N 0.35274(15) 0.37981(15) 0.12082(15) 0.0344(8) Uani 1 1 d .
N2 N 0.38601(15) 0.28533(15) 0.05515(17) 0.0384(8) Uani 1 1 d .
N3 N 0.34984(15) 0.38141(16) -0.01267(15) 0.0367(8) Uani 1 1 d .
N4 N 0.28227(16) 0.26147(15) 0.11305(15) 0.0389(8) Uani 1 1 d .
C1 C 0.2303(2) 0.4507(2) 0.1752(2) 0.0455(10) Uani 1 1 d .
H1A H 0.2445 0.4838 0.1994 0.055 Uiso 1 1 calc R
H1B H 0.2313 0.4143 0.1987 0.055 Uiso 1 1 calc R
H1C H 0.1897 0.4586 0.1624 0.055 Uiso 1 1 calc R
C2 C 0.2710(2) 0.50069(19) 0.0842(2) 0.0386(9) Uani 1 1 d .
H2A H 0.2860 0.5333 0.1085 0.046 Uiso 1 1 calc R
H2B H 0.2308 0.5099 0.0709 0.046 Uiso 1 1 calc R
H2C H 0.2968 0.4954 0.0497 0.046 Uiso 1 1 calc R
C3 C 0.27022(18) 0.44365(18) 0.12084(17) 0.0332(9) Uani 1 1 d .
C4 C 0.3335(2) 0.42931(19) 0.13966(18) 0.0376(9) Uani 1 1 d .
C5 C 0.3679(2) 0.4716(2) 0.1763(2) 0.0429(10) Uani 1 1 d .
H5A H 0.3416 0.5026 0.1911 0.051 Uiso 1 1 calc R
H5B H 0.3992 0.4894 0.1522 0.051 Uiso 1 1 calc R
H5C H 0.3857 0.4505 0.2098 0.051 Uiso 1 1 calc R
C6 C 0.41294(18) 0.3591(2) 0.13054(19) 0.0400(10) Uani 1 1 d .
H6A H 0.4239 0.3639 0.1727 0.048 Uiso 1 1 calc R
H6B H 0.4410 0.3823 0.1062 0.048 Uiso 1 1 calc R
C7 C 0.4154(2) 0.2944(2) 0.1132(2) 0.0502(12) Uani 1 1 d .
H7A H 0.4571 0.2813 0.1108 0.060 Uiso 1 1 calc R
H7B H 0.3953 0.2702 0.1437 0.060 Uiso 1 1 calc R
C8 C 0.4229(2) 0.3045(2) 0.0050(2) 0.0537(12) Uani 1 1 d .
H8A H 0.4425 0.2696 -0.0127 0.064 Uiso 1 1 calc R
H8B H 0.4540 0.3316 0.0195 0.064 Uiso 1 1 calc R
C9 C 0.3866(2) 0.3353(2) -0.0414(2) 0.0433(10) Uani 1 1 d .
H9A H 0.4129 0.3536 -0.0712 0.052 Uiso 1 1 calc R
H9B H 0.3608 0.3063 -0.0618 0.052 Uiso 1 1 calc R
C10 C 0.3639(3) 0.2237(2) 0.0491(3) 0.0569(13) Uani 1 1 d .
H10A H 0.3975 0.1958 0.0526 0.068 Uiso 1 1 calc R
H10B H 0.3462 0.2185 0.0094 0.068 Uiso 1 1 calc R
C11 C 0.3181(2) 0.2092(2) 0.0958(2) 0.0475(11) Uani 1 1 d .
H11A H 0.2915 0.1780 0.0805 0.057 Uiso 1 1 calc R
H11B H 0.3384 0.1934 0.1313 0.057 Uiso 1 1 calc R
C12 C 0.5162(2) 0.4838(2) -0.0162(2) 0.057(2) Uani 1 3 d SU
C13 C 0.3321(3) 0.3321(3) 0.3321(3) 0.070(3) Uani 1 3 d S
C14 C 0.1118(2) 0.1118(2) 0.1118(2) 0.064(3) Uani 1 3 d S

loop_
_atom_site_aniso_label
_atom_site_aniso_U_11
_atom_site_aniso_U_22
_atom_site_aniso_U_33
_atom_site_aniso_U_23
_atom_site_aniso_U_13
_atom_site_aniso_U_12
Fe1 0.0310(5) 0.0314(5) 0.0323(5) -0.0008(4) -0.0029(4) 0.0028(4)
S1 0.0500(6) 0.0500(6) 0.0500(6) 0.0012(6) -0.0012(6) -0.0012(6)
S2 0.0700(8) 0.0700(8) 0.0700(8) -0.0013(8) -0.0013(8) -0.0013(8)
S3 0.0449(4) 0.0449(4) 0.0449(4) 0.0007(5) 0.0007(5) 0.0007(5)
F1 0.0555(19) 0.095(3) 0.102(3) -0.014(2) 0.0259(19) 0.0013(19)
F2 0.068(2) 0.152(4) 0.102(3) 0.011(3) -0.044(2) -0.003(3)
F3 0.059(2) 0.113(3) 0.115(3) -0.020(3) -0.026(2) -0.011(2)
O1 0.0325(14) 0.0369(15) 0.0372(15) -0.0033(12) -0.0068(12) 0.0012(12)
O2 0.038(2) 0.038(2) 0.038(2) 0.000 0.0027(17) 0.000
O3 0.0524(3) 0.054(4) 0.066(4) -0.0062(4) 0.0094(4) -0.0145(3)
O4 0.0362(8) 0.094(8) 0.125(8) 0.032(8) -0.014(8) 0.005(8)
O5 0.0544(19) 0.0492(19) 0.056(2) 0.0143(16) -0.0014(16) -0.0046(17)
N1 0.0345(18) 0.0326(18) 0.0361(18) -0.0037(14) -0.0007(15) 0.0041(14)
N2 0.0336(17) 0.0403(19) 0.0413(19) -0.0052(16) -0.0034(15) 0.0047(15)
N3 0.0342(18) 0.0394(18) 0.0364(18) 0.0022(15) 0.0021(15) 0.0022(15)
N4 0.043(2) 0.0347(19) 0.0390(19) 0.0023(15) -0.0012(16) 0.0042(16)
C1 0.050(3) 0.045(2) 0.042(2) -0.005(2) 0.007(2) 0.003(2)
C2 0.043(2) 0.035(2) 0.038(2) 0.0011(18) -0.0026(18) 0.0009(18)
C3 0.039(2) 0.032(2) 0.0289(19) 0.0005(16) -0.0003(16) 0.0045(17)
C4 0.042(2) 0.041(2) 0.0304(19) 0.0015(17) -0.0012(18) 0.0034(18)
C5 0.046(3) 0.043(2) 0.039(2) -0.0055(19) -0.0103(19) -0.001(2)
C6 0.032(2) 0.049(3) 0.039(2) -0.0012(19) -0.0076(18) 0.0080(19)
C7 0.038(2) 0.060(3) 0.052(3) -0.006(2) -0.013(2) 0.009(2)
C8 0.052(3) 0.056(3) 0.054(3) -0.001(2) 0.005(2) 0.008(2)
C9 0.040(2) 0.052(3) 0.037(2) -0.005(2) 0.0024(18) -0.002(2)
C10 0.062(3) 0.041(3) 0.067(3) -0.007(2) 0.001(3) 0.005(2)
C11 0.048(3) 0.041(2) 0.053(3) -0.005(2) -0.005(2) 0.004(2)
C12 0.057(2) 0.057(2) 0.057(2) -0.0069(12) 0.0069(12) 0.0069(12)
C13 0.080(3) 0.080(3) 0.080(3) -0.008(3) -0.008(3) -0.008(3)
C14 0.064(3) 0.064(3) 0.064(3) -0.012(3) -0.012(3) -0.012(3)

loop_
_atom_type_symbol
_atom_type_description
_atom_type_scat_dispersion_real
_atom_type_scat_dispersion_imag
_atom_type_scat_source
C C 0.0033 0.0016 'International Tables Vol C Tables 4.2.6.8 and 6.1.1.4'
H H 0.0000 0.0000 'International Tables Vol C Tables 4.2.6.8 and 6.1.1.4'
N N 0.0061 0.0033 'International Tables Vol C Tables 4.2.6.8 and 6.1.1.4'
O O 0.0106 0.0060 'International Tables Vol C Tables 4.2.6.8 and 6.1.1.4'
F F 0.0171 0.0103 'International Tables Vol C Tables 4.2.6.8 and 6.1.1.4'
S S 0.1246 0.1234 'International Tables Vol C Tables 4.2.6.8 and 6.1.1.4'
Fe Fe 0.3463 0.8444 'International Tables Vol C Tables 4.2.6.8 and 6.1.1.4'

loop_
_geom_angle_atom_site_label_1
_geom_angle_atom_site_label_2
_geom_angle_atom_site_label_3
_geom_angle
_geom_angle_site_symmetry_1
_geom_angle_site_symmetry_3
O2 Fe1 O1 100.63(12) . .
O2 Fe1 N1 176.87(15) . .
O1 Fe1 N1 76.70(12) . .
O2 Fe1 N4 90.12(14) . .
O1 Fe1 N4 104.90(13) . .
N1 Fe1 N4 92.15(14) . .
O2 Fe1 N3 91.14(11) . .
O1 Fe1 N3 103.47(13) . .
N1 Fe1 N3 87.92(13) . .
N4 Fe1 N3 150.85(14) . .
O2 Fe1 N2 108.13(13) . .
O1 Fe1 N2 151.24(12) . .
N1 Fe1 N2 74.55(12) . .
N4 Fe1 N2 75.46(14) . .
N3 Fe1 N2 76.48(13) . .
O3 S1 O3 115.17(12) 19_554 .
O3 S1 O3 115.16(12) 19_554 20
O3 S1 O3 115.17(12) . 20
O3 S1 C12 102.90(17) 19_554 .
O3 S1 C12 102.90(17) . .
O3 S1 C12 102.90(17) 20 .
O4 S2 O4 114.83(17) 6 5
O4 S2 O4 114.83(17) 6 .
O4 S2 O4 114.83(17) 5 .
O4 S2 C13 103.4(2) 6 .
O4 S2 C13 103.4(2) 5 .
O4 S2 C13 103.4(2) . .
O5 S3 O5 115.40(11) . 6
O5 S3 O5 115.40(11) . 5
O5 S3 O5 115.40(11) 6 5
O5 S3 C14 102.57(16) . .
O5 S3 C14 102.57(16) 6 .
O5 S3 C14 102.57(16) 5 .
C3 O1 Fe1 121.4(2) . .
Fe1 O2 Fe1 132.4(2) 4 .
C4 N1 C6 123.4(4) . .
C4 N1 Fe1 115.4(3) . .
C6 N1 Fe1 119.6(3) . .
C8 N2 C7 112.8(4) . .
C8 N2 C10 113.2(4) . .
C7 N2 C10 111.2(4) . .
C8 N2 Fe1 110.1(3) . .
C7 N2 Fe1 108.3(3) . .
C10 N2 Fe1 100.4(3) . .
C9 N3 Fe1 106.5(3) . .
C11 N4 Fe1 112.1(3) . .
C3 C1 H1A 109.5 . .
C3 C1 H1B 109.5 . .
H1A C1 H1B 109.5 . .
C3 C1 H1C 109.5 . .
H1A C1 H1C 109.5 . .
H1B C1 H1C 109.5 . .
C3 C2 H2A 109.5 . .
C3 C2 H2B 109.5 . .
H2A C2 H2B 109.5 . .
C3 C2 H2C 109.5 . .
H2A C2 H2C 109.5 . .
H2B C2 H2C 109.5 . .
O1 C3 C4 110.0(3) . .
O1 C3 C2 108.5(3) . .
C4 C3 C2 108.6(3) . .
O1 C3 C1 108.6(3) . .
C4 C3 C1 110.5(3) . .
C2 C3 C1 110.7(4) . .
N1 C4 C5 124.9(4) . .
N1 C4 C3 114.4(4) . .
C5 C4 C3 120.6(4) . .
C4 C5 H5A 109.5 . .
C4 C5 H5B 109.5 . .
H5A C5 H5B 109.5 . .
C4 C5 H5C 109.5 . .
H5A C5 H5C 109.5 . .
H5B C5 H5C 109.5 . .
N1 C6 C7 107.7(4) . .
N1 C6 H6A 110.2 . .
C7 C6 H6A 110.2 . .
N1 C6 H6B 110.2 . .
C7 C6 H6B 110.2 . .
H6A C6 H6B 108.5 . .
N2 C7 C6 110.2(4) . .
N2 C7 H7A 109.6 . .
C6 C7 H7A 109.6 . .
N2 C7 H7B 109.6 . .
C6 C7 H7B 109.6 . .
H7A C7 H7B 108.1 . .
N2 C8 C9 111.3(4) . .
N2 C8 H8A 109.4 . .
C9 C8 H8A 109.4 . .
N2 C8 H8B 109.4 . .
C9 C8 H8B 109.4 . .
H8A C8 H8B 108.0 . .
N3 C9 C8 109.1(4) . .
N3 C9 H9A 109.9 . .
C8 C9 H9A 109.9 . .
N3 C9 H9B 109.9 . .
C8 C9 H9B 109.9 . .
H9A C9 H9B 108.3 . .
N2 C10 C11 111.6(4) . .
N2 C10 H10A 109.3 . .
C11 C10 H10A 109.3 . .
N2 C10 H10B 109.3 . .
C11 C10 H10B 109.3 . .
H10A C10 H10B 108.0 . .
N4 C11 C10 112.6(4) . .
N4 C11 H11A 109.1 . .
C10 C11 H11A 109.1 . .
N4 C11 H11B 109.1 . .
C10 C11 H11B 109.1 . .
H11A C11 H11B 107.8 . .
F1 C12 F1 107.3(4) . 19_554
F1 C12 F1 107.3(4) . 20
F1 C12 F1 107.3(4) 19_554 20
F1 C12 S1 111.6(4) . .
F1 C12 S1 111.6(4) 19_554 .
F1 C12 S1 111.6(4) 20 .
F2 C13 F2 108.8(5) 5 6
F2 C13 F2 108.8(5) 5 .
F2 C13 F2 108.8(5) 6 .
F2 C13 S2 110.2(5) 5 .
F2 C13 S2 110.2(5) 6 .
F2 C13 S2 110.2(5) . .
F3 C14 F3 106.6(5) 6 .
F3 C14 F3 106.6(5) 6 5
F3 C14 F3 106.6(5) . 5
F3 C14 S3 112.2(4) 6 .
F3 C14 S3 112.2(4) . .
F3 C14 S3 112.2(4) 5 .

loop_
_geom_bond_atom_site_label_1
_geom_bond_atom_site_label_2
_geom_bond_distance
_geom_bond_site_symmetry_2
Fe1 O2 1.8115(18) .
Fe1 O1 1.915(3) .
Fe1 N1 2.162(3) .
Fe1 N4 2.168(4) .
Fe1 N3 2.187(3) .
Fe1 N2 2.305(3) .
S1 O3 1.437(3) 19_554
S1 C12 1.789(9) .
S2 O4 1.417(4) 6
S2 C13 1.793(11) .
S3 O5 1.439(3) .
S3 C14 1.787(10) .
F1 C12 1.337(5) .
F2 C13 1.320(5) .
F3 C14 1.350(5) .
O1 C3 1.402(5) .
O2 Fe1 1.8114(18) 4
N1 C4 1.274(5) .
N1 C6 1.456(5) .
N2 C8 1.472(6) .
N2 C7 1.485(6) .
N2 C10 1.487(6) .
N3 C9 1.483(6) .
N4 C11 1.486(6) .
C1 C3 1.534(6) .
C1 H1A 0.9800 .
C1 H1B 0.9800 .
C1 H1C 0.9800 .
C2 C3 1.533(6) .
C2 H2A 0.9800 .
C2 H2B 0.9800 .
C2 H2C 0.9800 .
C3 C4 1.527(6) .
C4 C5 1.485(6) .
C5 H5A 0.9800 .
C5 H5B 0.9800 .
C5 H5C 0.9800 .
C6 C7 1.517(7) .
C6 H6A 0.9900 .
C6 H6B 0.9900 .
C7 H7A 0.9900 .
C7 H7B 0.9900 .
C8 C9 1.503(7) .
C8 H8A 0.9900 .
C8 H8B 0.9900 .
C9 H9A 0.9900 .
C9 H9B 0.9900 .
C10 C11 1.515(8) .
C10 H10A 0.9900 .
C10 H10B 0.9900 .
C11 H11A 0.9900 .
C11 H11B 0.9900 .
C12 F1 1.337(5) 19_554
C13 F2 1.320(5) 5
C14 F3 1.350(5) 6

loop_
_geom_torsion_atom_site_label_1
_geom_torsion_atom_site_label_2
_geom_torsion_atom_site_label_3
_geom_torsion_atom_site_label_4
_geom_torsion
_geom_torsion_site_symmetry_1
_geom_torsion_site_symmetry_4
O2 Fe1 O1 C3 -165.7(3) . .
N1 Fe1 O1 C3 12.6(3) . .
N4 Fe1 O1 C3 101.3(3) . .
N3 Fe1 O1 C3 -71.9(3) . .
N2 Fe1 O1 C3 14.5(4) . .
O1 Fe1 O2 Fe1 43.80(9) . 4
N4 Fe1 O2 Fe1 148.99(10) . 4
N3 Fe1 O2 Fe1 -60.14(10) . 4
N2 Fe1 O2 Fe1 -136.28(10) . 4
O1 Fe1 N1 C4 -12.6(3) . .
N4 Fe1 N1 C4 -117.4(3) . .
N3 Fe1 N1 C4 91.8(3) . .
N2 Fe1 N1 C4 168.3(3) . .
O1 Fe1 N1 C6 -179.1(3) . .
N4 Fe1 N1 C6 76.1(3) . .
N3 Fe1 N1 C6 -74.7(3) . .
N2 Fe1 N1 C6 1.8(3) . .
O2 Fe1 N2 C8 78.1(3) . .
O1 Fe1 N2 C8 -102.0(4) . .
N1 Fe1 N2 C8 -100.2(3) . .
N4 Fe1 N2 C8 163.4(3) . .
N3 Fe1 N2 C8 -8.6(3) . .
O2 Fe1 N2 C7 -158.1(3) . .
O1 Fe1 N2 C7 21.7(5) . .
N1 Fe1 N2 C7 23.6(3) . .
N4 Fe1 N2 C7 -72.8(3) . .
N3 Fe1 N2 C7 115.2(3) . .
O2 Fe1 N2 C10 -41.5(3) . .
O1 Fe1 N2 C10 138.3(3) . .
N1 Fe1 N2 C10 140.2(3) . .
N4 Fe1 N2 C10 43.7(3) . .
N3 Fe1 N2 C10 -128.3(3) . .
O2 Fe1 N3 C9 -74.4(3) . .
O1 Fe1 N3 C9 -175.6(2) . .
N1 Fe1 N3 C9 108.6(3) . .
N4 Fe1 N3 C9 17.9(4) . .
N2 Fe1 N3 C9 34.0(3) . .
O2 Fe1 N4 C11 78.9(3) . .
O1 Fe1 N4 C11 180.0(3) . .
N1 Fe1 N4 C11 -103.2(3) . .
N3 Fe1 N4 C11 -13.7(5) . .
N2 Fe1 N4 C11 -29.8(3) . .
Fe1 O1 C3 C4 -11.1(4) . .
Fe1 O1 C3 C2 107.5(3) . .
Fe1 O1 C3 C1 -132.1(3) . .
C6 N1 C4 C5 -3.1(7) . .
Fe1 N1 C4 C5 -169.0(3) . .
C6 N1 C4 C3 176.2(4) . .
Fe1 N1 C4 C3 10.3(4) . .
O1 C3 C4 N1 -0.7(5) . .
C2 C3 C4 N1 -119.3(4) . .
C1 C3 C4 N1 119.2(4) . .
O1 C3 C4 C5 178.6(4) . .
C2 C3 C4 C5 60.0(5) . .
C1 C3 C4 C5 -61.5(5) . .
C4 N1 C6 C7 168.5(4) . .
Fe1 N1 C6 C7 -26.2(5) . .
C8 N2 C7 C6 76.8(5) . .
C10 N2 C7 C6 -154.8(4) . .
Fe1 N2 C7 C6 -45.4(4) . .
N1 C6 C7 N2 46.8(5) . .
C7 N2 C8 C9 -139.8(4) . .
C10 N2 C8 C9 92.8(5) . .
Fe1 N2 C8 C9 -18.7(5) . .
Fe1 N3 C9 C8 -56.1(4) . .
N2 C8 C9 N3 50.0(5) . .
C8 N2 C10 C11 -170.4(4) . .
C7 N2 C10 C11 61.5(5) . .
Fe1 N2 C10 C11 -53.0(4) . .
Fe1 N4 C11 C10 9.4(5) . .
N2 C10 C11 N4 32.0(6) . .
O3 S1 C12 F1 59.3(3) 19_554 .
O3 S1 C12 F1 179.3(3) . .
O3 S1 C12 F1 -60.7(3) 20 .
O3 S1 C12 F1 179.3(3) 19_554 19_554
O3 S1 C12 F1 -60.7(3) . 19_554
O3 S1 C12 F1 59.3(3) 20 19_554
O3 S1 C12 F1 -60.7(3) 19_554 20
O3 S1 C12 F1 59.3(3) . 20
O3 S1 C12 F1 179.3(3) 20 20
O4 S2 C13 F2 62.0(3) 6 5
O4 S2 C13 F2 -178.0(3) 5 5
O4 S2 C13 F2 -58.0(3) . 5
O4 S2 C13 F2 -178.0(3) 6 6
O4 S2 C13 F2 -58.0(3) 5 6
O4 S2 C13 F2 62.0(3) . 6
O4 S2 C13 F2 -58.0(3) 6 .
O4 S2 C13 F2 62.0(3) 5 .
O4 S2 C13 F2 -178.0(3) . .
O5 S3 C14 F3 61.9(3) . 6
O5 S3 C14 F3 -58.1(3) 6 6
O5 S3 C14 F3 -178.1(3) 5 6
O5 S3 C14 F3 -58.1(3) . .
O5 S3 C14 F3 -178.1(3) 6 .
O5 S3 C14 F3 61.9(3) 5 .
O5 S3 C14 F3 -178.1(3) . 5
O5 S3 C14 F3 61.9(3) 6 5
O5 S3 C14 F3 -58.1(3) 5 5
